data_4030445
loop_
_publ_author_name
'Bjorgvinsson, M.'
'Roesky, H.W.'
'Pauer, F.'
'Stalke, D.'
'Sheldrick, G.M.'

_publ_section_title
;
 Preparation and structure characterization of the
 bis[tertbutyl(trimethylsilyl)amino]chalcogenides of selenium and
 tellurium
;
_journal_name_full 'European Journal of Solid State and Inorganic Chemistry'
_journal_page_first 759
_journal_page_last 776
_journal_volume 29
_journal_year 1992
_chemical_formula_sum 'C14 H36 N2 Se Si2'
_chemical_formula_weight 367.6
_space_group_IT_number 61
_symmetry_cell_setting orthorhombic
_symmetry_Int_Tables_number 61
_symmetry_space_group_name_Hall '-P 2ac 2ab'
_symmetry_space_group_name_H-M 'P b c a'
_cell_angle_alpha 90
_cell_angle_beta 90
_cell_angle_gamma 90
_cell_formula_units_Z 8
_cell_length_a 14.488(1)
_cell_length_b 12.504(2)
_cell_length_c 22.131(2)
_cell_volume 4009.2(8)
_diffrn_ambient_temperature 153
_diffrn_radiation_probe x-ray
_diffrn_radiation_type MoK\a
_diffrn_radiation_wavelength 0.71069
_exptl_absorpt_coefficient_mu 1.80
_exptl_crystal_density_diffrn 1.218
_exptl_crystal_F_000 1568
_refine_ls_number_parameters 280
_refine_ls_number_reflns 2977
_refine_ls_R_factor_gt 0.0267
_refine_ls_wR_factor_gt 0.0246
_cod_data_source_file EJSSIC-1992-29-759-776-1.cif
_cod_data_source_block 1
_cod_original_formula_sum 'C14 H36 N2 Si2 Se'
_cod_database_code 4030445

loop_
_symmetry_equiv_pos_site_id
_symmetry_equiv_pos_as_xyz
1 x,y,z
2 1/2-x,-y,1/2+z
3 1/2+x,1/2-y,-z
4 -x,1/2+y,1/2-z
5 -x,-y,-z
6 1/2+x,y,1/2-z
7 1/2-x,1/2+y,z
8 x,1/2-y,1/2+z

loop_
_atom_site_label
_atom_site_type_symbol
_atom_site_thermal_displace_type
_atom_site_fract_x
_atom_site_fract_y
_atom_site_fract_z
_atom_site_occupancy
_atom_site_U_iso_or_equiv
Se1 Se Uiso 0.22120(10) 0.21320(10) 0.10890(10) 1.000 0.0180(10)
Si1 Si Uiso 0.22890(10) 0.08450(10) -0.00900(10) 1.000 0.0230(10)
Si2 Si Uiso 0.20250(10) 0.20690(10) 0.24690(10) 1.000 0.0210(10)
N1 N Uiso 0.27300(10) 0.10200(10) 0.06450(10) 1.000 0.0190(10)
N2 N Uiso 0.16270(10) 0.15700(10) 0.17700(10) 1.000 0.0190(10)
C3 C Uiso 0.36570(10) 0.0623(2) 0.08520(10) 1.000 0.0210(10)
C4 C Uiso 0.06720(10) 0.1129(2) 0.16760(10) 1.000 0.0230(10)
C11 C Uiso 0.1251(2) 0.1690(2) -0.02340(10) 1.000 0.0320(10)
C12 C Uiso 0.3130(2) 0.1273(2) -0.06890(10) 1.000 0.0380(10)
C13 C Uiso 0.1935(2) -0.0575(2) -0.02320(10) 1.000 0.0380(10)
C21 C Uiso 0.1191(2) 0.3034(2) 0.28270(10) 1.000 0.0330(10)
C22 C Uiso 0.2212(2) 0.0976(2) 0.30250(10) 1.000 0.0360(10)
C23 C Uiso 0.3113(2) 0.2851(2) 0.23790(10) 1.000 0.0290(10)
C31 C Uiso 0.3956(2) -0.0325(2) 0.04600(10) 1.000 0.0270(10)
C32 C Uiso 0.3589(2) 0.0207(2) 0.14990(10) 1.000 0.0280(10)
C33 C Uiso 0.4385(2) 0.1502(2) 0.08080(10) 1.000 0.0330(10)
C41 C Uiso 0.0700(2) 0.0207(2) 0.12250(10) 1.000 0.0310(10)
C42 C Uiso 0.0017(2) 0.2001(2) 0.14520(10) 1.000 0.0320(10)
C43 C Uiso 0.0301(2) 0.0668(2) 0.22720(10) 1.000 0.0330(10)

loop_
_atom_type_symbol
_atom_type_description
_atom_type_scat_dispersion_real
_atom_type_scat_dispersion_imag
_atom_type_scat_source
C C 0.0033 0.0016 ' International Tables Vol C Tables 4.2.6.8 and 6.1.1.4'
N N 0.0061 0.0033 ' International Tables Vol C Tables 4.2.6.8 and 6.1.1.4'
Se Se -0.0929 2.2259 ' International Tables Vol C Tables 4.2.6.8 and 6.1.1.4'
Si Si 0.0817 0.0704 ' International Tables Vol C Tables 4.2.6.8 and 6.1.1.4'

loop_
_geom_angle_atom_site_label_1
_geom_angle_atom_site_label_2
_geom_angle_atom_site_label_3
_geom_angle
_geom_angle_publ_flag
N1 Se1 N2 109.16(10) yes
N1 Si1 C11 112.33(12) yes
N1 Si1 C12 112.40(12) yes
N1 Si1 C13 111.82(12) yes
C11 Si1 C12 103.95(14) yes
C11 Si1 C13 106.70(14) yes
C12 Si1 C13 109.21(14) yes
N2 Si2 C21 112.69(12) yes
N2 Si2 C22 111.59(11) yes
N2 Si2 C23 111.58(14) yes
C21 Si2 C22 106.63(15) yes
C21 Si2 C23 104.56(13) yes
C22 Si2 C23 109.44(14) yes
Se1 N1 Si1 115.74(11) yes
Se1 N1 C3 116.50(15) yes
Si1 N1 C3 124.37(15) yes
Se1 N2 Si2 115.23(10) yes
Se1 N2 C4 116.37(16) yes
Si2 N2 C4 123.47(16) yes
N1 C3 C31 109.61(18) yes
N1 C3 C32 109.92(17) yes
N1 C3 C33 111.11(19) yes
C31 C3 C32 106.61(19) no
C31 C3 C33 109.01(17) no
C32 C3 C33 110.47(18) no
N2 C4 C41 110.07(17) yes
N2 C4 C42 110.77(19) yes
N2 C4 C43 109.92(18) yes
C41 C4 C42 110.09(18) no
C41 C4 C43 106.71(19) no
C42 C4 C43 109.20(17) no

loop_
_geom_bond_atom_site_label_1
_geom_bond_atom_site_label_2
_geom_bond_distance
_geom_bond_publ_flag
Se1 N1 1.861(2) yes
Se1 N2 1.866(3) yes
Si1 N1 1.761(3) yes
Si1 C11 1.865(3) yes
Si1 C12 1.878(3) yes
Si1 C13 1.875(3) yes
Si2 N2 1.765(3) yes
Si2 C21 1.883(3) yes
Si2 C22 1.859(3) yes
Si2 C23 1.866(3) yes
N1 C3 1.503(2) yes
N2 C4 1.504(2) yes
C3 C31 1.532(3) no
C3 C32 1.527(3) no
C3 C33 1.526(3) no
C4 C41 1.525(3) no
C4 C42 1.528(3) no
C4 C43 1.537(3) no

loop_
_geom_torsion_atom_site_label_1
_geom_torsion_atom_site_label_2
_geom_torsion_atom_site_label_3
_geom_torsion_atom_site_label_4
_geom_torsion
_geom_torsion_publ_flag
N2 Se1 N1 Si1 117.41(13) no
N2 Se1 N1 C3 -82.45(16) no
N1 Se1 N2 Si2 122.20(11) no
N1 Se1 N2 C4 -81.73(16) no
C11 Si1 N1 Se1 -8.92(17) no
C12 Si1 N1 Se1 107.90(14) no
C13 Si1 N1 Se1 -128.85(13) no
C11 Si1 N1 C3 -167.31(16) no
C12 Si1 N1 C3 -50.50(19) no
C13 Si1 N1 C3 72.8(2) no
C22 Si2 N2 Se1 -134.38(13) no
C23 Si2 N2 Se1 -11.60(15) no
C21 Si2 N2 C4 -48.5(2) no
C22 Si2 N2 C4 71.45(19) no
C23 Si2 N2 C4 -165.77(16) no
C21 Si2 N2 Se1 105.68(14) no
Si1 N1 C3 C33 95.81(19) no
Se1 N1 C3 C31 177.02(15) no
Se1 N1 C3 C32 60.2(2) no
Se1 N1 C3 C33 -62.4(2) no
Si1 N1 C3 C31 -24.7(2) no
Si1 N1 C3 C32 -141.60(17) no
Se1 N2 C4 C41 61.0(2) no
Se1 N2 C4 C42 -61.0(2) no
Se1 N2 C4 C43 178.23(15) no
Si2 N2 C4 C41 -145.12(15) no
Si2 N2 C4 C42 92.90(19) no
Si2 N2 C4 C43 -27.9(2) no
